data_7022493
loop_
_publ_author_name
'Bailey, Philip J.'
'Rahman, Mahmudur'
'Parsons, Simon'
'Azhar, Muhammad R.'
'White, Fraser J.'

_publ_section_title
;
 Metalloligands containing aminofulvene-aldiminate (AFA) ligands and their
 bimetallic complexes.
;
_journal_issue 8
_journal_name_full 'Dalton transactions (Cambridge, England : 2003)'
_journal_page_first 2879
_journal_page_last 2886
_journal_paper_doi 10.1039/c2dt32804f
_journal_volume 42
_journal_year 2013
_chemical_formula_moiety 'C20 H17 F3 N2 O3 S1'
_chemical_formula_sum 'C20 H17 F3 N2 O3 S'
_chemical_formula_weight 422.43
_space_group_IT_number 14
_symmetry_cell_setting monoclinic
_symmetry_space_group_name_Hall '-P 2yn'
_symmetry_space_group_name_H-M 'P 1 21/n 1'
_atom_sites_solution_hydrogens geom
_atom_sites_solution_primary direct
_audit_creation_date 09-07-30
_audit_creation_method CRYSTALS_ver_12.86
_cell_angle_alpha 90
_cell_angle_beta 109.216(3)
_cell_angle_gamma 90
_cell_formula_units_Z 4
_cell_length_a 10.6175(5)
_cell_length_b 16.2766(9)
_cell_length_c 11.6321(6)
_cell_measurement_reflns_used 4406
_cell_measurement_temperature 150
_cell_measurement_theta_max 29
_cell_measurement_theta_min 2
_cell_volume 1898.22(17)
_computing_cell_refinement 'SAINT (Siemens ,1995)'
_computing_data_collection 'SMART (Siemens, 1993)'
_computing_data_reduction 'SAINT (Siemens ,1995)'
_computing_molecular_graphics 'CAMERON (Watkin et al., 1996)'
_computing_publication_material 'CRYSTALS (Betteridge et al., 2003)'
_computing_structure_refinement 'CRYSTALS (Betteridge et al., 2003)'
_computing_structure_solution 'SIR92 (Altomare et al., 1994)'
_diffrn_ambient_temperature 150
_diffrn_measured_fraction_theta_full 0.996
_diffrn_measured_fraction_theta_max 0.927
_diffrn_measurement_device 'Bruker SMART'
_diffrn_measurement_device_type Area
_diffrn_measurement_method '\f & \w scans'
_diffrn_radiation_monochromator graphite
_diffrn_radiation_type 'Mo K\a'
_diffrn_radiation_wavelength 0.71073
_diffrn_reflns_av_R_equivalents 0.070
_diffrn_reflns_limit_h_max 14
_diffrn_reflns_limit_h_min -14
_diffrn_reflns_limit_k_max 20
_diffrn_reflns_limit_k_min -22
_diffrn_reflns_limit_l_max 14
_diffrn_reflns_limit_l_min -15
_diffrn_reflns_number 16727
_diffrn_reflns_theta_full 27.922
_diffrn_reflns_theta_max 29.704
_diffrn_reflns_theta_min 2.237
_diffrn_standards_number 0
_exptl_absorpt_coefficient_mu 0.224
_exptl_absorpt_correction_T_max 0.95
_exptl_absorpt_correction_T_min 0.71
_exptl_absorpt_correction_type multi-scan
_exptl_absorpt_process_details 'SADABS (Siemens, 1996)'
_exptl_crystal_colour 'dark brown'
_exptl_crystal_density_diffrn 1.478
_exptl_crystal_density_method 'not measured'
_exptl_crystal_description block
_exptl_crystal_F_000 872
_exptl_crystal_size_max 55.00
_exptl_crystal_size_mid 0.37
_exptl_crystal_size_min 0.25
_refine_diff_density_max 0.77
_refine_diff_density_min -0.88
_refine_ls_extinction_method None
_refine_ls_goodness_of_fit_ref 0.7365
_refine_ls_hydrogen_treatment noref
_refine_ls_matrix_type full
_refine_ls_number_parameters 262
_refine_ls_number_reflns 4982
_refine_ls_number_restraints 0
_refine_ls_R_factor_all 0.1141
_refine_ls_R_factor_gt 0.0601
_refine_ls_shift/su_max 0.000256
_refine_ls_structure_factor_coef Fsqd
_refine_ls_weighting_details
;
Method= Modified Sheldrick
w=1/[\s^2^(F^2^) + ( 0.10P)^2^ + 4.26P]
,where P=(max(Fo^2^,0) + 2Fc^2^)/3
;
_refine_ls_weighting_scheme calc
_refine_ls_wR_factor_all 0.1794
_refine_ls_wR_factor_gt 0.1420
_refine_ls_wR_factor_ref 0.1794
_reflns_limit_h_max 13
_reflns_limit_h_min -14
_reflns_limit_k_max 22
_reflns_limit_k_min 0
_reflns_limit_l_max 15
_reflns_limit_l_min 0
_reflns_number_gt 2842
_reflns_number_total 4982
_reflns_threshold_expression I>2.0\s(I)
_oxford_diffrn_Wilson_B_factor 2.28
_oxford_diffrn_Wilson_scale 38.61
_oxford_refine_ls_r_factor_ref 0.1141
_oxford_refine_ls_scale 0.11076(6)
_oxford_reflns_number_all 4982
_oxford_reflns_threshold_expression_ref I>-10.0\s(I)
_oxford_structure_analysis_title 'pb9004 in P2(1)/n'
_cod_data_source_file c2dt32804f.txt
_cod_data_source_block pb9004
_cod_depositor_comments
;
The following automatic conversions were performed:

'_symmetry_cell_setting' value 'Monoclinic' changed to 'monoclinic'
according to /home/saulius/struct/CIF-dictionaries/cif_core.dic
dictionary named 'cif_core.dic' version 2.4.2 from 2011-04-26.

Automatic conversion script
Id: cif_fix_values 1891 2012-01-12 08:04:46Z andrius 
;
_cod_original_sg_symbol_H-M 'P 1 21/n 1 '
_cod_original_formula_sum 'C20 H17 F3 N2 O3 S1'
_cod_database_code 7022493

loop_
_symmetry_equiv_pos_as_xyz
x,y,z
-x,-y,-z
-x+1/2,y+1/2,-z+1/2
x+1/2,-y+1/2,z+1/2

loop_
_atom_site_label
_atom_site_type_symbol
_atom_site_fract_x
_atom_site_fract_y
_atom_site_fract_z
_atom_site_U_iso_or_equiv
_atom_site_occupancy
_atom_site_adp_type
S1 S 0.19147(8) 0.73899(4) 0.42308(7) 0.0320 1.0000 Uani
O1 O 0.1632(3) 0.82284(12) 0.3823(2) 0.0473 1.0000 Uani
O2 O 0.2708(2) 0.69387(12) 0.3654(2) 0.0424 1.0000 Uani
O3 O 0.0793(2) 0.69492(12) 0.4366(2) 0.0369 1.0000 Uani
C1 C 0.9236(3) 0.78749(15) 0.6607(3) 0.0265 1.0000 Uani
C2 C 0.8940(3) 0.85599(15) 0.5847(3) 0.0278 1.0000 Uani
C3 C 0.8842(3) 0.86028(17) 0.4612(3) 0.0324 1.0000 Uani
C4 C 0.8487(3) 0.94036(18) 0.4202(3) 0.0377 1.0000 Uani
C5 C 0.8382(3) 0.98798(17) 0.5157(3) 0.0343 1.0000 Uani
C6 C 0.8649(3) 0.93844(15) 0.6207(3) 0.0277 1.0000 Uani
C7 C 0.8679(3) 0.96052(15) 0.7368(3) 0.0273 1.0000 Uani
C8 C 0.8468(3) 1.06014(15) 0.8863(3) 0.0272 1.0000 Uani
C9 C 0.8602(3) 1.14377(16) 0.9163(3) 0.0337 1.0000 Uani
C10 C 0.8470(3) 1.17043(19) 1.0240(3) 0.0404 1.0000 Uani
C11 C 0.8200(3) 1.1152(2) 1.1035(3) 0.0406 1.0000 Uani
C12 C 0.8071(3) 1.0318(2) 1.0728(3) 0.0380 1.0000 Uani
C13 C 0.8196(3) 1.00463(17) 0.9648(3) 0.0323 1.0000 Uani
C14 C 0.9815(3) 0.64159(15) 0.6967(3) 0.0256 1.0000 Uani
C15 C 0.9515(3) 0.63457(16) 0.8048(3) 0.0304 1.0000 Uani
C16 C 0.9595(3) 0.55826(18) 0.8586(3) 0.0344 1.0000 Uani
C17 C 0.9957(3) 0.48925(16) 0.8071(3) 0.0354 1.0000 Uani
C18 C 1.0265(3) 0.49689(16) 0.7013(3) 0.0338 1.0000 Uani
C19 C 1.0204(3) 0.57296(16) 0.6459(3) 0.0291 1.0000 Uani
C20 C 0.3023(4) 0.75152(19) 0.5786(3) 0.0435 1.0000 Uani
N1 N 0.9659(2) 0.71657(12) 0.6312(2) 0.0262 1.0000 Uani
N2 N 0.8570(2) 1.03664(12) 0.7725(2) 0.0270 1.0000 Uani
F1 F 0.3358(2) 0.67890(13) 0.6342(2) 0.0600 1.0000 Uani
F2 F 0.2443(2) 0.79554(15) 0.6443(2) 0.0648 1.0000 Uani
F3 F 0.4141(2) 0.78949(12) 0.5829(2) 0.0584 1.0000 Uani
H11 H 0.8090 1.1344 1.1783 0.0511 1.0000 Uiso
H51 H 0.9396 0.5528 0.9321 0.0451 1.0000 Uiso
H61 H 0.9265 0.6823 0.8419 0.0391 1.0000 Uiso
H81 H 0.9888 0.7155 0.5581 0.0240 1.0000 Uiso
H91 H 0.9138 0.7919 0.7396 0.0347 1.0000 Uiso
H121 H 0.8789 0.9178 0.7959 0.0354 1.0000 Uiso
H131 H 0.8543 1.0795 0.7152 0.0238 1.0000 Uiso
H151 H 0.8791 1.1823 0.8608 0.0423 1.0000 Uiso
H161 H 0.8580 1.2273 1.0462 0.0497 1.0000 Uiso
H171 H 0.8098 0.9473 0.9449 0.0419 1.0000 Uiso
H181 H 0.7898 0.9929 1.1275 0.0484 1.0000 Uiso
H191 H 0.9001 0.8152 0.4133 0.0411 1.0000 Uiso
H201 H 0.8340 0.9598 0.3376 0.0477 1.0000 Uiso
H211 H 1.0438 0.5779 0.5736 0.0378 1.0000 Uiso
H221 H 1.0522 0.4496 0.6653 0.0435 1.0000 Uiso
H231 H 0.9977 0.4363 0.8441 0.0438 1.0000 Uiso
H281 H 0.8147 1.0452 0.5106 0.0427 1.0000 Uiso

loop_
_atom_site_aniso_label
_atom_site_aniso_U_11
_atom_site_aniso_U_22
_atom_site_aniso_U_33
_atom_site_aniso_U_23
_atom_site_aniso_U_13
_atom_site_aniso_U_12
S1 0.0512(4) 0.0155(3) 0.0399(4) 0.0016(3) 0.0293(3) 0.0021(3)
O1 0.0738(17) 0.0188(9) 0.0630(17) 0.0093(10) 0.0410(14) 0.0077(10)
O2 0.0632(15) 0.0262(9) 0.0538(15) -0.0025(10) 0.0408(13) 0.0049(10)
O3 0.0534(13) 0.0263(9) 0.0399(13) -0.0034(9) 0.0276(10) -0.0044(9)
C1 0.0314(14) 0.0212(11) 0.0296(15) -0.0017(11) 0.0140(11) -0.0017(10)
C2 0.0330(14) 0.0202(11) 0.0323(15) 0.0006(11) 0.0136(11) -0.0006(11)
C3 0.0407(16) 0.0282(12) 0.0317(16) -0.0008(12) 0.0168(12) 0.0048(12)
C4 0.0524(19) 0.0314(14) 0.0321(17) 0.0073(13) 0.0176(14) 0.0078(14)
C5 0.0418(17) 0.0256(12) 0.0362(17) 0.0072(12) 0.0139(13) 0.0063(12)
C6 0.0330(14) 0.0196(11) 0.0305(15) 0.0022(11) 0.0107(11) 0.0033(11)
C7 0.0311(14) 0.0197(10) 0.0338(16) 0.0001(11) 0.0142(11) 0.0016(10)
C8 0.0276(13) 0.0217(11) 0.0326(15) -0.0024(11) 0.0103(11) 0.0042(10)
C9 0.0362(15) 0.0209(12) 0.0420(18) -0.0020(12) 0.0102(12) -0.0004(11)
C10 0.0406(17) 0.0314(14) 0.0440(19) -0.0135(14) 0.0068(14) 0.0025(13)
C11 0.0396(17) 0.0438(17) 0.0361(18) -0.0115(15) 0.0094(13) 0.0063(14)
C12 0.0397(16) 0.0423(16) 0.0327(17) 0.0002(14) 0.0128(13) 0.0010(14)
C13 0.0378(16) 0.0265(12) 0.0346(16) -0.0020(12) 0.0146(12) -0.0008(12)
C14 0.0268(12) 0.0189(10) 0.0307(15) 0.0009(11) 0.0089(10) -0.0006(10)
C15 0.0366(15) 0.0253(12) 0.0320(16) 0.0012(12) 0.0148(12) 0.0043(12)
C16 0.0434(17) 0.0320(14) 0.0318(16) 0.0076(13) 0.0177(13) 0.0055(13)
C17 0.0437(17) 0.0206(11) 0.0397(18) 0.0086(12) 0.0107(13) 0.0036(12)
C18 0.0438(17) 0.0196(11) 0.0385(17) -0.0016(12) 0.0142(13) 0.0016(12)
C19 0.0389(15) 0.0236(11) 0.0268(15) -0.0016(11) 0.0134(11) 0.0009(11)
C20 0.053(2) 0.0329(14) 0.052(2) -0.0085(16) 0.0274(16) -0.0080(15)
N1 0.0350(12) 0.0176(9) 0.0297(13) 0.0015(9) 0.0156(9) 0.0010(9)
N2 0.0360(12) 0.0173(9) 0.0306(13) 0.0017(9) 0.0152(10) 0.0016(9)
F1 0.0773(16) 0.0495(12) 0.0497(13) 0.0140(10) 0.0160(11) -0.0056(11)
F2 0.0705(15) 0.0749(15) 0.0585(15) -0.0328(13) 0.0342(12) -0.0067(13)
F3 0.0551(13) 0.0449(11) 0.0808(17) -0.0143(11) 0.0302(12) -0.0137(10)

loop_
_atom_type_symbol
_atom_type_scat_dispersion_real
_atom_type_scat_dispersion_imag
_atom_type_scat_Cromer_Mann_a1
_atom_type_scat_Cromer_Mann_b1
_atom_type_scat_Cromer_Mann_a2
_atom_type_scat_Cromer_Mann_b2
_atom_type_scat_Cromer_Mann_a3
_atom_type_scat_Cromer_Mann_b3
_atom_type_scat_Cromer_Mann_a4
_atom_type_scat_Cromer_Mann_b4
_atom_type_scat_Cromer_Mann_c
_atom_type_scat_source
C 0.0033 0.0016 2.3100 20.8439 1.0200 10.2075 1.5886 0.5687 0.8650 51.6512 0.2156 'International Tables Vol C 4.2.6.8 and 6.1.1.4'
H 0.0000 0.0000 0.4930 10.5109 0.3229 26.1257 0.1402 3.1424 0.0408 57.7998 0.0030 'International Tables Vol C 4.2.6.8 and 6.1.1.4'
N 0.0061 0.0033 12.2126 0.0057 3.1322 9.8933 2.0125 28.9975 1.1663 0.5826 -11.5290 'International Tables Vol C 4.2.6.8 and 6.1.1.4'
F 0.0171 0.0103 3.5392 10.2825 2.6412 4.2944 1.5170 0.2615 1.0243 26.1476 0.2776 'International Tables Vol C 4.2.6.8 and 6.1.1.4'
S 0.1246 0.1234 6.9053 1.4679 5.2034 22.2151 1.4379 0.2536 1.5863 56.1720 0.8669 'International Tables Vol C 4.2.6.8 and 6.1.1.4'
O 0.0106 0.0060 3.0485 13.2771 2.2868 5.7011 1.5463 0.3239 0.8670 32.9089 0.2508 'International Tables Vol C 4.2.6.8 and 6.1.1.4'

loop_
_geom_angle_atom_site_label_1
_geom_angle_atom_site_label_2
_geom_angle_atom_site_label_3
_geom_angle
_geom_angle_publ_flag
O1 S1 O2 114.80(13) yes
O1 S1 O3 114.60(14) yes
O2 S1 O3 115.33(13) yes
O1 S1 C20 102.57(15) yes
O2 S1 C20 103.59(15) yes
O3 S1 C20 103.58(14) yes
C2 C1 N1 124.0(3) yes
C2 C1 H91 118.3 no
N1 C1 H91 117.8 no
C1 C2 C3 127.8(3) yes
C1 C2 C6 125.1(3) yes
C3 C2 C6 107.1(2) yes
C2 C3 C4 108.4(3) yes
C2 C3 H191 125.5 no
C4 C3 H191 126.1 no
C3 C4 C5 109.4(3) yes
C3 C4 H201 125.2 no
C5 C4 H201 125.4 no
C4 C5 C6 109.1(2) yes
C4 C5 H281 125.4 no
C6 C5 H281 125.5 no
C2 C6 C5 106.0(2) yes
C2 C6 C7 125.1(2) yes
C5 C6 C7 128.9(2) yes
C6 C7 N2 124.8(3) yes
C6 C7 H121 118.0 no
N2 C7 H121 117.2 no
C9 C8 C13 119.8(3) yes
C9 C8 N2 117.6(3) yes
C13 C8 N2 122.6(2) yes
C8 C9 C10 120.1(3) yes
C8 C9 H151 119.4 no
C10 C9 H151 120.6 no
C9 C10 C11 120.6(3) yes
C9 C10 H161 120.7 no
C11 C10 H161 118.7 no
C10 C11 C12 118.9(3) yes
C10 C11 H11 120.3 no
C12 C11 H11 120.8 no
C11 C12 C13 120.9(3) yes
C11 C12 H181 119.7 no
C13 C12 H181 119.4 no
C8 C13 C12 119.7(3) yes
C8 C13 H171 120.5 no
C12 C13 H171 119.8 no
C15 C14 C19 120.3(2) yes
C15 C14 N1 122.1(2) yes
C19 C14 N1 117.5(2) yes
C14 C15 C16 118.8(3) yes
C14 C15 H61 120.8 no
C16 C15 H61 120.3 no
C15 C16 C17 121.2(3) yes
C15 C16 H51 119.5 no
C17 C16 H51 119.2 no
C16 C17 C18 119.6(2) yes
C16 C17 H231 120.2 no
C18 C17 H231 120.3 no
C17 C18 C19 120.4(3) yes
C17 C18 H221 120.2 no
C19 C18 H221 119.3 no
C14 C19 C18 119.7(3) yes
C14 C19 H211 120.4 no
C18 C19 H211 119.9 no
S1 C20 F1 111.4(2) yes
S1 C20 F2 111.1(3) yes
F1 C20 F2 107.2(3) yes
S1 C20 F3 111.7(2) yes
F1 C20 F3 107.5(3) yes
F2 C20 F3 107.7(3) yes
C14 N1 C1 126.9(2) yes
C14 N1 H81 116.2 no
C1 N1 H81 116.9 no
C8 N2 C7 126.0(2) yes
C8 N2 H131 117.4 no
C7 N2 H131 116.6 no

loop_
_geom_bond_atom_site_label_1
_geom_bond_atom_site_label_2
_geom_bond_distance
_geom_bond_publ_flag
S1 O1 1.444(2) yes
S1 O2 1.439(2) yes
S1 O3 1.443(2) yes
S1 C20 1.816(4) yes
C1 C2 1.393(4) yes
C1 N1 1.324(3) yes
C1 H91 0.960 no
C2 C3 1.408(4) yes
C2 C6 1.469(3) yes
C3 C4 1.396(4) yes
C3 H191 0.969 no
C4 C5 1.389(4) yes
C4 H201 0.974 no
C5 C6 1.412(4) yes
C5 H281 0.961 no
C6 C7 1.388(4) yes
C7 N2 1.324(3) yes
C7 H121 0.958 no
C8 C9 1.401(3) yes
C8 C13 1.381(4) yes
C8 N2 1.416(4) yes
C9 C10 1.376(5) yes
C9 H151 0.967 no
C10 C11 1.385(5) yes
C10 H161 0.959 no
C11 C12 1.399(4) yes
C11 H11 0.967 no
C12 C13 1.379(4) yes
C12 H181 0.958 no
C13 H171 0.958 no
C14 C15 1.399(4) yes
C14 C19 1.389(4) yes
C14 N1 1.419(3) yes
C15 C16 1.381(4) yes
C15 H61 0.967 no
C16 C17 1.385(4) yes
C16 H51 0.949 no
C17 C18 1.379(5) yes
C17 H231 0.960 no
C18 C19 1.388(4) yes
C18 H221 0.958 no
C19 H211 0.956 no
C20 F1 1.338(4) yes
C20 F2 1.337(4) yes
C20 F3 1.324(4) yes
N1 H81 0.958 no
N2 H131 0.959 no
